data_9003893
loop_
_publ_author_name
'Peterson, R. C.'
'Hammarstrom, J. M.'
'Seal, R. R.'

_publ_section_title
;Alpersite (Mg,Cu)SO4*7H2O, a new mineral of the melanterite group, and
 cuprian pentahydrite: Their occurrence within mine waste Locality: Miami,
 Arizona, USA
;
_journal_name_full 'American Mineralogist'
_journal_page_first 261
_journal_page_last 269
_journal_paper_doi 10.2138/am.2006.1911
_journal_volume 91
_journal_year 2006
_chemical_compound_source 'Miami, Arizona, USA'
_chemical_formula_sum 'Cu0.6 H10 Mg0.4 O9 S'
_chemical_name_mineral Pentahydrite
_space_group_IT_number 2
_symmetry_space_group_name_Hall '-P 1'
_symmetry_space_group_name_H-M 'P -1'
_cell_angle_alpha 82.530
_cell_angle_beta 109.408
_cell_angle_gamma 104.794
_cell_formula_units_Z 2
_cell_length_a 6.2470
_cell_length_b 10.5995
_cell_length_c 6.0395
_cell_volume 364.231
_database_code_amcsd 0004017
_exptl_crystal_density_diffrn 2.134
_cod_original_formula_sum '(Mg.4 Cu.6) S O9 H10'
_cod_database_code 9003893

loop_
_space_group_symop_operation_xyz
x,y,z
-x,-y,-z

loop_
_atom_site_label
_atom_site_fract_x
_atom_site_fract_y
_atom_site_fract_z
_atom_site_occupancy
_atom_site_U_iso_or_equiv
_atom_site_type_symbol
_atom_site_attached_hydrogens
Mg1 0.00000 0.00000 0.00000 0.10000 0.05600 Mg 0
Cu1 0.00000 0.00000 0.00000 0.90000 0.05600 Cu 0
Mg2 0.50000 0.50000 0.00000 0.70000 0.03700 Mg 0
Cu2 0.50000 0.50000 0.00000 0.30000 0.03700 Cu 0
S 0.03680 0.29350 0.64020 1.00000 0.03900 S 0
O1 0.91100 0.16620 0.66600 1.00000 0.03700 O 0
O2 0.26300 0.32270 0.84700 1.00000 0.03700 O 0
O3 0.87200 0.37200 0.63900 1.00000 0.03700 O 0
O4 0.05300 0.29580 0.41100 1.00000 0.03700 O 0
Wat1 0.82100 0.06870 0.17800 1.00000 0.03700 O 2
Wat2 0.31200 0.11610 0.17300 1.00000 0.03700 O 2
Wat3 0.53500 0.59170 0.67100 1.00000 0.03700 O 2
Wat4 0.23000 0.59170 0.98800 1.00000 0.03700 O 2
Wat5 0.44600 0.12890 0.64700 1.00000 0.03700 O 2

loop_
_cod_changelog_entry_id
_cod_changelog_entry_author
_cod_changelog_entry_date
_cod_changelog_entry_text
1
;cod-tools version 3.8.0
Id: cif_guess_AMCSD_atom_types 9574 2023-05-10 09:00:05Z saulius
;
2023-05-10T18:48:34+03:00
;Derived atom types and hydrogen counts
from atom names that follow the AMCSD naming convention
(Wat == water, O-H == hydroxyl).
;

loop_
_cod_related_entry_id
_cod_related_entry_database
_cod_related_entry_code
1 AMCSD 0004017
